data_4062276
loop_
_publ_author_name
'Lam, Wai Han'
'Shimada, Shigeru'
'Batsanov, Andrei S.'
'Lin, Zhenyang'
'Marder, Todd B.'
'Cowan, John A.'
'Howard, Judith A. K.'
'Mason, Sax A.'
'McIntyre, Garry J.'

_publ_section_title
;
 Accurate Molecular Structures of 16-Electron Rhodium Hydrido Boryl
 Complexes: Low-Temperature Single-Crystal X-ray and Neutron Diffraction
 and Computational Studies of [(PR~3~)~2~RhHCl(Boryl)] (Boryl = Bpin, Bcat)
;
_journal_issue 22
_journal_name_full Organometallics
_journal_page_first 4557
_journal_page_last 4568
_journal_paper_doi 10.1021/om030434d
_journal_volume 22
_journal_year 2003
_chemical_formula_moiety 'C24 H47 B Cl O2 P2 Rh'
_chemical_formula_sum 'C24 H47 B Cl O2 P2 Rh'
_chemical_formula_weight 578.73
_space_group_IT_number 14
_symmetry_cell_setting monoclinic
_symmetry_space_group_name_Hall '-P 2ybc'
_symmetry_space_group_name_H-M 'P 1 21/c 1'
_cell_angle_alpha 90.00
_cell_angle_beta 102.28(4)
_cell_angle_gamma 90.00
_cell_formula_units_Z 4
_cell_length_a 11.228(3)
_cell_length_b 11.101(3)
_cell_length_c 23.414(7)
_cell_measurement_temperature 120(2)
_cell_volume 2851.6(14)
_diffrn_ambient_temperature 120(2)
_exptl_crystal_density_diffrn 1.348
_cod_depositor_comments
;
The following automatic conversions were performed:
'_symmetry_cell_setting' value 'Monoclinic' changed to 'monoclinic'
according to '/home/saulius/struct/CIF-dictionaries/cif_core.dic'
dictionary named 'cif_core.dic' version 2.4.1 from 2010-06-29.

Automatic conversion script
Id: cif_fix_enum 1527 2010-12-29 10:47:43Z saulius 
;
_cod_original_sg_symbol_H-M 'P 21/c'
_cod_database_code 4062276

loop_
_symmetry_equiv_pos_as_xyz
'x, y, z'
'-x, y+1/2, -z+1/2'
'-x, -y, -z'
'x, -y-1/2, z-1/2'

loop_
_atom_site_label
_atom_site_type_symbol
_atom_site_fract_x
_atom_site_fract_y
_atom_site_fract_z
_atom_site_U_iso_or_equiv
_atom_site_adp_type
_atom_site_occupancy
_atom_site_symmetry_multiplicity
_atom_site_calc_flag
_atom_site_refinement_flags
_atom_site_disorder_assembly
_atom_site_disorder_group
Rh Rh 0.311322(9) 0.814908(10) 0.861851(5) 0.01580(4) Uani 1 1 d . . .
H1 H 0.3438(18) 0.7918(18) 0.9220(9) 0.026(5) Uiso 1 1 d . . .
Cl Cl 0.32707(3) 0.93355(4) 0.776982(17) 0.02694(8) Uani 1 1 d . . .
B B 0.21259(15) 0.68049(15) 0.88084(7) 0.0187(3) Uani 1 1 d . . .
P1 P 0.17688(3) 0.96110(3) 0.882936(17) 0.01867(7) Uani 1 1 d . . .
P2 P 0.46544(3) 0.68316(3) 0.848423(16) 0.01748(7) Uani 1 1 d . . .
O1 O 0.10457(9) 0.64548(10) 0.84061(4) 0.0200(2) Uani 1 1 d . . .
O2 O 0.22739(10) 0.60347(10) 0.93016(5) 0.0225(2) Uani 1 1 d . . .
C1 C 0.05450(13) 0.55163(13) 0.86629(6) 0.0196(3) Uani 1 1 d . . .
C2 C 0.12842(14) 0.52585(14) 0.92002(7) 0.0217(3) Uani 1 1 d . . .
C3 C 0.09880(16) 0.43762(16) 0.95623(8) 0.0312(4) Uani 1 1 d . . .
H3 H 0.1486 0.4211 0.9935 0.039(6) Uiso 1 1 d R . .
C4 C -0.00964(17) 0.37474(16) 0.93500(9) 0.0330(4) Uani 1 1 d . . .
H4 H -0.0331 0.3127 0.9582 0.051(7) Uiso 1 1 d R . .
C5 C -0.08332(15) 0.40025(15) 0.88111(8) 0.0275(3) Uani 1 1 d . . .
H5 H -0.1561 0.3556 0.8683 0.037(6) Uiso 1 1 d R . .
C6 C -0.05308(14) 0.49064(14) 0.84522(7) 0.0229(3) Uani 1 1 d . . .
H6 H -0.1035 0.5090 0.8084 0.023(5) Uiso 1 1 d R . .
C7 C 0.09981(14) 0.93770(15) 0.94524(7) 0.0232(3) Uani 1 1 d . . .
H7 H 0.0590 1.0153 0.9511 0.027(5) Uiso 1 1 d R . .
C8 C 0.00068(15) 0.84082(16) 0.93442(7) 0.0271(3) Uani 1 1 d . . .
H81 H 0.0374(5) 0.7632(10) 0.9315(6) 0.040(6) Uiso 1 1 d R . .
H82 H -0.0565(10) 0.8583(7) 0.8985(5) 0.039(6) Uiso 1 1 d R . .
H83 H -0.0414(10) 0.8400(8) 0.9663(5) 0.035(6) Uiso 1 1 d R . .
C9 C 0.19149(17) 0.91157(18) 1.00219(7) 0.0321(4) Uani 1 1 d . . .
H91 H 0.1496(6) 0.9043(12) 1.0335(4) 0.038(6) Uiso 1 1 d R . .
H92 H 0.2491(11) 0.9759(10) 1.0103(3) 0.043(6) Uiso 1 1 d R . .
H93 H 0.2332(10) 0.8380(11) 0.9983(2) 0.037(6) Uiso 1 1 d R . .
C10 C 0.05449(14) 1.00345(15) 0.81988(7) 0.0230(3) Uani 1 1 d . . .
H10 H 0.0953 1.0510 0.7933 0.029(5) Uiso 1 1 d R . .
C11 C -0.04335(16) 1.08684(17) 0.83514(9) 0.0335(4) Uani 1 1 d . . .
H111 H -0.0909(11) 1.1216(11) 0.7998(5) 0.047(7) Uiso 1 1 d R . .
H112 H -0.0045(5) 1.1503(11) 0.8606(6) 0.041(6) Uiso 1 1 d R . .
H113 H -0.0961(10) 1.0411(7) 0.8547(6) 0.041(6) Uiso 1 1 d R . .
C12 C -0.00180(14) 0.89410(15) 0.78414(7) 0.0247(3) Uani 1 1 d . . .
H121 H -0.0404(11) 0.8446(8) 0.8075(3) 0.033(5) Uiso 1 1 d R . .
H122 H 0.0601(7) 0.8500(8) 0.7719(5) 0.021(5) Uiso 1 1 d R . .
H123 H -0.0596(10) 0.9201(3) 0.7511(5) 0.030(5) Uiso 1 1 d R . .
C13 C 0.25939(16) 1.10608(15) 0.90618(8) 0.0290(3) Uani 1 1 d . . .
H13 H 0.2225 1.1416 0.9376 0.027(5) Uiso 1 1 d R . .
C14 C 0.2509(2) 1.20159(18) 0.85828(10) 0.0432(5) Uani 1 1 d . . .
H141 H 0.2981(13) 1.2723(11) 0.8740(3) 0.054(7) Uiso 1 1 d R . .
H142 H 0.1659(12) 1.2245(10) 0.8442(5) 0.050(7) Uiso 1 1 d R . .
H143 H 0.2831(13) 1.1686(6) 0.8260(5) 0.040(6) Uiso 1 1 d R . .
C15 C 0.39394(17) 1.08168(18) 0.93290(10) 0.0412(5) Uani 1 1 d . . .
H151 H 0.4355(7) 1.0572(14) 0.9022(4) 0.052(7) Uiso 1 1 d R . .
H152 H 0.4004(2) 1.0177(13) 0.9619(6) 0.041(6) Uiso 1 1 d R . .
H153 H 0.4316(7) 1.1547(11) 0.9516(6) 0.059(8) Uiso 1 1 d R . .
C16 C 0.43395(14) 0.58559(15) 0.78278(7) 0.0242(3) Uani 1 1 d . . .
H16 H 0.5083 0.5360 0.7832 0.025(5) Uiso 1 1 d R . .
C17 C 0.32926(17) 0.49889(18) 0.78535(9) 0.0358(4) Uani 1 1 d . . .
H171 H 0.2558(10) 0.5446(6) 0.7853(6) 0.049(7) Uiso 1 1 d R . .
H172 H 0.3496(6) 0.4513(11) 0.8208(6) 0.048(7) Uiso 1 1 d R . .
H173 H 0.3160(9) 0.4460(11) 0.7517(6) 0.042(6) Uiso 1 1 d R . .
C18 C 0.40733(19) 0.65683(19) 0.72561(8) 0.0364(4) Uani 1 1 d . . .
H181 H 0.3942(13) 0.6012(7) 0.6926(4) 0.040(6) Uiso 1 1 d R . .
H182 H 0.4764(10) 0.7090(12) 0.7240(3) 0.043(6) Uiso 1 1 d R . .
H183 H 0.3345(12) 0.7058(11) 0.7238(3) 0.039(6) Uiso 1 1 d R . .
C19 C 0.51437(15) 0.57320(15) 0.90883(7) 0.0258(3) Uani 1 1 d . . .
H19 H 0.4381 0.5318 0.9135 0.033(5) Uiso 1 1 d R . .
C20 C 0.5636(2) 0.63497(19) 0.96753(8) 0.0394(4) Uani 1 1 d . . .
H201 H 0.5759(14) 0.5764(9) 0.9982(5) 0.056(8) Uiso 1 1 d R . .
H202 H 0.5062(10) 0.6940(13) 0.9745(3) 0.054(7) Uiso 1 1 d R . .
H203 H 0.6393(13) 0.6735(13) 0.9665(3) 0.054(8) Uiso 1 1 d R . .
C21 C 0.6007(2) 0.4726(2) 0.89865(10) 0.0452(5) Uani 1 1 d . . .
H211 H 0.6797(12) 0.5067(5) 0.8967(7) 0.057(8) Uiso 1 1 d R . .
H212 H 0.5663(8) 0.4320(11) 0.8620(6) 0.058(8) Uiso 1 1 d R . .
H213 H 0.6108(11) 0.4149(11) 0.9307(6) 0.048(7) Uiso 1 1 d R . .
C22 C 0.59701(13) 0.77494(14) 0.83774(7) 0.0214(3) Uani 1 1 d . . .
H22 H 0.5656 0.8238 0.8019 0.025(5) Uiso 1 1 d R . .
C23 C 0.63920(16) 0.86708(16) 0.88644(8) 0.0302(4) Uani 1 1 d . . .
H231 H 0.6854(13) 0.8276(6) 0.9198(5) 0.043(6) Uiso 1 1 d R . .
H232 H 0.5704(9) 0.9044(11) 0.8964(5) 0.056(7) Uiso 1 1 d R . .
H233 H 0.6881(13) 0.9263(11) 0.8734(3) 0.038(6) Uiso 1 1 d R . .
C24 C 0.70621(15) 0.70553(17) 0.82482(9) 0.0317(4) Uani 1 1 d . . .
H241 H 0.7596(9) 0.7603(7) 0.8108(6) 0.037(6) Uiso 1 1 d R . .
H242 H 0.6780(4) 0.6455(11) 0.7956(6) 0.043(6) Uiso 1 1 d R . .
H243 H 0.7494(9) 0.6673(11) 0.8599(5) 0.036(6) Uiso 1 1 d R . .

loop_
_atom_site_aniso_label
_atom_site_aniso_U_11
_atom_site_aniso_U_22
_atom_site_aniso_U_33
_atom_site_aniso_U_23
_atom_site_aniso_U_13
_atom_site_aniso_U_12
Rh 0.01344(5) 0.01675(6) 0.01750(6) 0.00062(4) 0.00393(4) 0.00040(4)
Cl 0.02281(17) 0.03070(19) 0.02958(18) 0.01209(15) 0.01068(14) 0.00454(14)
B 0.0162(7) 0.0201(7) 0.0204(7) -0.0003(6) 0.0056(6) 0.0015(6)
P1 0.01679(16) 0.01828(17) 0.02121(17) -0.00075(13) 0.00467(14) 0.00181(13)
P2 0.01400(15) 0.01855(17) 0.02021(17) -0.00025(13) 0.00434(13) 0.00067(13)
O1 0.0184(5) 0.0219(5) 0.0196(5) 0.0016(4) 0.0040(4) -0.0024(4)
O2 0.0191(5) 0.0243(5) 0.0229(5) 0.0048(4) 0.0019(4) -0.0029(4)
C1 0.0202(7) 0.0177(6) 0.0225(7) -0.0014(5) 0.0086(5) 0.0004(5)
C2 0.0195(7) 0.0205(7) 0.0256(7) 0.0015(6) 0.0058(6) -0.0009(5)
C3 0.0304(8) 0.0298(9) 0.0328(9) 0.0101(7) 0.0053(7) -0.0016(7)
C4 0.0322(9) 0.0252(8) 0.0437(10) 0.0095(7) 0.0126(8) -0.0045(7)
C5 0.0228(7) 0.0218(7) 0.0401(9) -0.0048(7) 0.0114(7) -0.0037(6)
C6 0.0190(7) 0.0238(7) 0.0266(7) -0.0040(6) 0.0060(6) 0.0006(6)
C7 0.0229(7) 0.0256(7) 0.0223(7) -0.0038(6) 0.0078(6) 0.0032(6)
C8 0.0264(8) 0.0314(8) 0.0262(8) -0.0007(6) 0.0115(6) 0.0009(7)
C9 0.0333(9) 0.0408(10) 0.0222(8) -0.0043(7) 0.0060(7) 0.0029(8)
C10 0.0200(7) 0.0246(7) 0.0242(7) 0.0048(6) 0.0041(6) 0.0056(6)
C11 0.0280(8) 0.0341(9) 0.0379(9) 0.0015(8) 0.0057(7) 0.0144(7)
C12 0.0190(7) 0.0308(8) 0.0233(7) 0.0028(6) 0.0025(6) 0.0010(6)
C13 0.0274(8) 0.0206(7) 0.0393(9) -0.0061(7) 0.0076(7) -0.0006(6)
C14 0.0474(12) 0.0255(9) 0.0580(13) 0.0016(9) 0.0138(10) -0.0082(8)
C15 0.0286(9) 0.0318(10) 0.0591(13) -0.0150(9) 0.0001(9) -0.0061(7)
C16 0.0194(7) 0.0248(7) 0.0297(8) -0.0078(6) 0.0083(6) -0.0019(6)
C17 0.0294(9) 0.0339(9) 0.0469(11) -0.0182(8) 0.0144(8) -0.0123(7)
C18 0.0413(10) 0.0414(10) 0.0251(8) -0.0085(7) 0.0038(7) -0.0042(8)
C19 0.0230(7) 0.0253(8) 0.0301(8) 0.0074(6) 0.0077(6) 0.0064(6)
C20 0.0426(11) 0.0423(11) 0.0286(9) 0.0099(8) -0.0028(8) 0.0064(9)
C21 0.0457(11) 0.0411(11) 0.0528(13) 0.0168(10) 0.0195(10) 0.0238(9)
C22 0.0146(6) 0.0232(7) 0.0265(7) 0.0000(6) 0.0047(5) -0.0021(5)
C23 0.0231(8) 0.0278(8) 0.0399(9) -0.0085(7) 0.0069(7) -0.0050(6)
C24 0.0182(7) 0.0326(9) 0.0468(10) -0.0097(8) 0.0124(7) -0.0038(6)

loop_
_geom_bond_atom_site_label_1
_geom_bond_atom_site_label_2
_geom_bond_distance
_geom_bond_site_symmetry_2
_geom_bond_publ_flag
Rh H1 1.40(2) . ?
Rh B 1.9654(17) . ?
Rh P2 2.3374(6) . ?
Rh P1 2.3395(6) . ?
Rh Cl 2.4215(7) . ?
B O2 1.418(2) . ?
B O1 1.422(2) . ?
B H1 2.01(2) . ?
P1 C10 1.8510(18) . ?
P1 C7 1.8658(17) . ?
P1 C13 1.8789(18) . ?
P2 C16 1.8519(17) . ?
P2 C22 1.8548(16) . ?
P2 C19 1.8607(17) . ?
O1 C1 1.3808(18) . ?
O2 C2 1.3862(18) . ?
C1 C6 1.381(2) . ?
C1 C2 1.382(2) . ?
C2 C3 1.381(2) . ?
C3 C4 1.400(3) . ?
C4 C5 1.383(3) . ?
C5 C6 1.396(2) . ?
C7 C9 1.529(2) . ?
C7 C8 1.530(2) . ?
C10 C12 1.532(2) . ?
C10 C11 1.536(2) . ?
C13 C15 1.531(3) . ?
C13 C14 1.532(3) . ?
C16 C18 1.528(3) . ?
C16 C17 1.530(2) . ?
C19 C20 1.530(3) . ?
C19 C21 1.530(2) . ?
C22 C23 1.530(2) . ?
C22 C24 1.532(2) . ?
